data_4131771
loop_
_publ_author_name
'Schwamm, Ryan J.'
'Lein, Matthias'
'Coles, Martyn P.'
'Fitchett, Christopher M.'

_publ_section_title
;
 Bismuth(III) Complex of the [S<sub>4</sub>]<sup>&#x2022;-</sup> Radical
 Anion: Dimer Formation via Pancake Bonds.
;
_journal_issue 46
_journal_name_full 'Journal of the American Chemical Society'
_journal_page_first 16490
_journal_page_last 16493
_journal_paper_doi 10.1021/jacs.7b10454
_journal_volume 139
_journal_year 2017
_chemical_absolute_configuration ad
_chemical_formula_moiety 'C76  H78  Bi Cl N2 O Si2, 4(C7 H8)'
_chemical_formula_sum 'C104 H110 Bi Cl N2 O Si2'
_chemical_formula_weight 1704.54
_space_group_IT_number 19
_space_group_name_Hall 'P 2ac 2ab'
_space_group_name_H-M_alt 'P 21 21 21'
_symmetry_cell_setting orthorhombic
_symmetry_Int_Tables_number 19
_symmetry_space_group_name_Hall 'P 2ac 2ab'
_symmetry_space_group_name_H-M 'P 21 21 21'
_atom_sites_solution_hydrogens geom
_audit_conform_dict_location ftp://ftp.iucr.org/pub/cif_core.dic
_audit_conform_dict_name cif_core.dic
_audit_conform_dict_version 2.4.3
_audit_creation_date 2017-02-07T08:06:48-00:00
_audit_creation_method 'WinGX routine CIF_UPDATE'
_cell_angle_alpha 90
_cell_angle_beta 90
_cell_angle_gamma 90
_cell_formula_units_Z 4
_cell_length_a 18.0673(3)
_cell_length_b 19.7078(3)
_cell_length_c 24.4460(4)
_cell_measurement_reflns_used 16430
_cell_measurement_temperature 120.00(10)
_cell_measurement_theta_max 29.406
_cell_measurement_theta_min 3.53
_cell_measurement_wavelength 0.71073
_cell_volume 8704.4(2)
_computing_cell_refinement
;
        CrysAlisPro, Agilent Technologies,
        Version 1.171.37.35h (release 09-02-2015 CrysAlis171 .NET)
        (compiled Feb  9 2015,16:26:32)
;
_computing_data_collection
;
        CrysAlisPro, Agilent Technologies,
        Version 1.171.37.35h (release 09-02-2015 CrysAlis171 .NET)
        (compiled Feb  9 2015,16:26:32)
;
_computing_data_reduction
;
        CrysAlisPro, Agilent Technologies,
        Version 1.171.37.35h (release 09-02-2015 CrysAlis171 .NET)
        (compiled Feb  9 2015,16:26:32)
;
_computing_molecular_graphics 'Ortep for Windows (Farrugia, 2012)'
_computing_publication_material 'WinGX publication routines (Farrugia, 2012)'
_computing_structure_refinement 'SHELXL-2014/6 (Sheldrick, 2014)'
_diffrn_ambient_temperature 120.00(10)
_diffrn_detector 'CCD plate'
_diffrn_detector_area_resol_mean 16.1712
_diffrn_measured_fraction_theta_full 0.9962
_diffrn_measured_fraction_theta_max 0.7077
_diffrn_measurement_device 'four-circle diffractometer'
_diffrn_measurement_device_type 'SuperNova, Dual, Cu at zero, EosS2'
_diffrn_measurement_method '\w scans'
_diffrn_orient_matrix_UB_11 0.0197573
_diffrn_orient_matrix_UB_12 0.027073
_diffrn_orient_matrix_UB_13 -0.0122446
_diffrn_orient_matrix_UB_21 0.0096345
_diffrn_orient_matrix_UB_22 0.0123037
_diffrn_orient_matrix_UB_23 0.0263264
_diffrn_orient_matrix_UB_31 0.032491
_diffrn_orient_matrix_UB_32 -0.0202713
_diffrn_orient_matrix_UB_33 -0.0004364
_diffrn_radiation_monochromator mirror
_diffrn_radiation_probe x-ray
_diffrn_radiation_type 'Mo K\a'
_diffrn_radiation_wavelength 0.71073
_diffrn_reflns_av_R_equivalents 0.0627
_diffrn_reflns_av_unetI/netI 0.0437
_diffrn_reflns_Laue_measured_fraction_full 0.997
_diffrn_reflns_Laue_measured_fraction_max 0.855
_diffrn_reflns_limit_h_max 24
_diffrn_reflns_limit_h_min -21
_diffrn_reflns_limit_k_max 27
_diffrn_reflns_limit_k_min -26
_diffrn_reflns_limit_l_max 33
_diffrn_reflns_limit_l_min -32
_diffrn_reflns_number 33252
_diffrn_reflns_point_group_measured_fraction_full 0.857
_diffrn_reflns_point_group_measured_fraction_max 0.708
_diffrn_reflns_theta_full 26.3154
_diffrn_reflns_theta_max 29.5097
_diffrn_reflns_theta_min 3.367
_diffrn_source 'SuperNova (Mo) X-ray Source'
_exptl_absorpt_coefficient_mu 2.134
_exptl_absorpt_correction_T_max 0.787
_exptl_absorpt_correction_T_min 0.725
_exptl_absorpt_correction_type gaussian
_exptl_absorpt_process_details
;
        CrysAlisPro, Agilent Technologies,
        Version 1.171.37.35h (release 09-02-2015 CrysAlis171 .NET)
        (compiled Feb  9 2015,16:26:32)
Numerical absorption correction based on gaussian integration over
                        a multifaceted crystal model
        Empirical absorption correction using spherical harmonics,
 implemented in SCALE3 ABSPACK scaling algorithm.
;
_exptl_crystal_colour 'pale yellow'
_exptl_crystal_density_diffrn 1.301
_exptl_crystal_density_method 'not measured'
_exptl_crystal_description block
_exptl_crystal_F_000 3536
_exptl_crystal_size_max 0.2422
_exptl_crystal_size_mid 0.1909
_exptl_crystal_size_min 0.1449
_refine_diff_density_max 0.853
_refine_diff_density_min -0.662
_refine_diff_density_rms 0.072
_refine_ls_abs_structure_details
;
 Flack x determined using 5406 quotients [(I+)-(I-)]/[(I+)+(I-)]
 (Parsons, Flack and Wagner, Acta Cryst. B69 (2013) 249-259).
;
_refine_ls_abs_structure_Flack -0.0331(16)
_refine_ls_extinction_method none
_refine_ls_goodness_of_fit_ref 1.036
_refine_ls_hydrogen_treatment constr
_refine_ls_matrix_type full
_refine_ls_number_constraints 0
_refine_ls_number_parameters 1014
_refine_ls_number_reflns 17160
_refine_ls_number_restraints 0
_refine_ls_restrained_S_all 1.036
_refine_ls_R_factor_all 0.0307
_refine_ls_R_factor_gt 0.026
_refine_ls_shift/su_max 0.003
_refine_ls_shift/su_mean 0
_refine_ls_structure_factor_coef Fsqd
_refine_ls_weighting_details 'w=1/[\s^2^(Fo^2^)+(0.0203P)^2^+3.0742P] where P=(Fo^2^+2Fc^2^)/3'
_refine_ls_weighting_scheme calc
_refine_ls_wR_factor_gt 0.0527
_refine_ls_wR_factor_ref 0.0547
_reflns_number_gt 16084
_reflns_number_total 17160
_reflns_threshold_expression 'I > 2\s(I)'
_cod_data_source_file ja7b10454_si_002.cif
_cod_data_source_block Compound-6
_cod_original_cell_volume 8704.4(3)
_cod_database_code 4131771

loop_
_symmetry_equiv_pos_as_xyz
'x, y, z'
'-x+1/2, -y, z+1/2'
'-x, y+1/2, -z+1/2'
'x+1/2, -y+1/2, -z'

loop_
_atom_site_label
_atom_site_type_symbol
_atom_site_fract_x
_atom_site_fract_y
_atom_site_fract_z
_atom_site_U_iso_or_equiv
_atom_site_adp_type
_atom_site_occupancy
_atom_site_calc_flag
Bi Bi 0.81471(2) 0.13765(2) 0.43314(2) 0.01422(3) Uani 1 d
Cl Cl 0.74340(6) 0.20021(5) 0.50388(4) 0.0287(2) Uani 1 d
Si1 Si 0.94606(6) 0.03602(5) 0.48202(4) 0.0134(2) Uani 1 d
Si2 Si 0.98323(6) 0.18903(5) 0.47849(4) 0.0145(2) Uani 1 d
O O 0.99165(14) 0.10701(13) 0.48740(10) 0.0185(6) Uani 1 d
N1 N 0.85371(16) 0.05988(15) 0.48934(11) 0.0126(6) Uani 1 d
N2 N 0.91158(15) 0.20090(14) 0.43166(13) 0.0138(6) Uani 1 d
C1 C 0.79339(19) 0.02315(18) 0.51371(14) 0.0129(7) Uani 1 d
C2 C 0.77361(18) 0.03471(16) 0.56921(15) 0.0125(7) Uani 1 d
C3 C 0.7137(2) 0.00010(19) 0.59115(14) 0.0160(8) Uani 1 d
H3 H 0.7023 0.007 0.6287 0.019 Uiso 1 calc
C4 C 0.66947(19) -0.04400(17) 0.56131(15) 0.0157(7) Uani 1 d
C5 C 0.6899(2) -0.05458(17) 0.50708(13) 0.0159(7) Uani 1 d
H5 H 0.6608 -0.0843 0.4853 0.019 Uiso 1 calc
C6 C 0.7508(2) -0.02360(18) 0.48343(14) 0.0132(7) Uani 1 d
C7 C 0.8179(2) 0.08203(18) 0.60639(13) 0.0156(7) Uani 1 d
H7 H 0.8401 0.1176 0.5823 0.019 Uiso 1 calc
C8 C 0.7702(2) 0.11949(18) 0.64909(14) 0.0159(8) Uani 1 d
C9 C 0.7023(2) 0.1482(2) 0.63469(14) 0.0212(9) Uani 1 d
H9 H 0.6848 0.1433 0.5983 0.025 Uiso 1 calc
C10 C 0.6601(2) 0.1834(2) 0.67203(16) 0.0269(10) Uani 1 d
H10 H 0.6139 0.2021 0.6613 0.032 Uiso 1 calc
C11 C 0.6850(3) 0.19153(19) 0.72548(15) 0.0262(9) Uani 1 d
H11 H 0.6562 0.2162 0.7512 0.031 Uiso 1 calc
C12 C 0.7512(2) 0.1638(2) 0.74061(15) 0.0252(9) Uani 1 d
H12 H 0.7682 0.1692 0.7771 0.03 Uiso 1 calc
C13 C 0.7939(2) 0.12788(19) 0.70333(14) 0.0206(9) Uani 1 d
H13 H 0.8396 0.1088 0.7147 0.025 Uiso 1 calc
C14 C 0.8826(2) 0.0451(2) 0.63407(14) 0.0166(8) Uani 1 d
C15 C 0.9475(2) 0.0801(2) 0.64512(15) 0.0238(9) Uani 1 d
H15 H 0.9521 0.1262 0.6341 0.029 Uiso 1 calc
C16 C 1.0057(2) 0.0489(2) 0.67200(17) 0.0303(10) Uani 1 d
H16 H 1.05 0.0735 0.679 0.036 Uiso 1 calc
C17 C 0.9999(2) -0.0174(3) 0.68852(17) 0.0328(11) Uani 1 d
H17 H 1.0399 -0.0385 0.7071 0.039 Uiso 1 calc
C18 C 0.9356(2) -0.0534(2) 0.67809(16) 0.0285(10) Uani 1 d
H18 H 0.9314 -0.0993 0.6896 0.034 Uiso 1 calc
C19 C 0.8771(2) -0.0224(2) 0.65075(15) 0.0207(9) Uani 1 d
H19 H 0.8332 -0.0474 0.6434 0.025 Uiso 1 calc
C20 C 0.6028(2) -0.0802(2) 0.58687(14) 0.0195(8) Uani 1 d
C21 C 0.5459(2) -0.1013(3) 0.54298(16) 0.0330(11) Uani 1 d
H21A H 0.5324 -0.0617 0.5209 0.05 Uiso 1 calc
H21B H 0.5016 -0.1195 0.5608 0.05 Uiso 1 calc
H21C H 0.5676 -0.1362 0.5193 0.05 Uiso 1 calc
C22 C 0.6316(2) -0.1436(2) 0.61600(16) 0.0291(9) Uani 1 d
H22A H 0.6598 -0.1715 0.5901 0.044 Uiso 1 calc
H22B H 0.5897 -0.1699 0.6302 0.044 Uiso 1 calc
H22C H 0.6638 -0.1302 0.6464 0.044 Uiso 1 calc
C23 C 0.5632(2) -0.0333(2) 0.62713(16) 0.0236(9) Uani 1 d
H23A H 0.596 -0.0235 0.6581 0.035 Uiso 1 calc
H23B H 0.5182 -0.0555 0.6405 0.035 Uiso 1 calc
H23C H 0.5501 0.0092 0.6087 0.035 Uiso 1 calc
C24 C 0.77265(19) -0.04781(17) 0.42590(14) 0.0145(7) Uani 1 d
H24 H 0.8051 -0.0121 0.4095 0.017 Uiso 1 calc
C25 C 0.8181(2) -0.11361(17) 0.42859(14) 0.0160(7) Uani 1 d
C26 C 0.8298(2) -0.1496(2) 0.47635(15) 0.0228(9) Uani 1 d
H26 H 0.8093 -0.1334 0.5097 0.027 Uiso 1 calc
C27 C 0.8712(2) -0.2090(2) 0.47647(18) 0.0275(10) Uani 1 d
H27 H 0.8786 -0.2331 0.5097 0.033 Uiso 1 calc
C28 C 0.9014(2) -0.2330(2) 0.4290(2) 0.0317(10) Uani 1 d
H28 H 0.9299 -0.2735 0.4291 0.038 Uiso 1 calc
C29 C 0.8901(2) -0.1974(2) 0.38020(17) 0.0274(10) Uani 1 d
H29 H 0.9108 -0.2138 0.347 0.033 Uiso 1 calc
C30 C 0.8490(2) -0.1388(2) 0.38034(14) 0.0203(8) Uani 1 d
H30 H 0.8415 -0.1149 0.347 0.024 Uiso 1 calc
C31 C 0.7048(2) -0.0552(2) 0.38874(14) 0.0159(8) Uani 1 d
C32 C 0.6782(2) 0.00078(19) 0.36044(13) 0.0197(8) Uani 1 d
H32 H 0.703 0.0431 0.3638 0.024 Uiso 1 calc
C33 C 0.6161(2) -0.0040(2) 0.32745(16) 0.0276(10) Uani 1 d
H33 H 0.5986 0.0348 0.3084 0.033 Uiso 1 calc
C34 C 0.5794(2) -0.0653(2) 0.32225(16) 0.0277(10) Uani 1 d
H34 H 0.5366 -0.0687 0.2998 0.033 Uiso 1 calc
C35 C 0.6055(2) -0.1217(2) 0.34986(16) 0.0269(10) Uani 1 d
H35 H 0.5806 -0.1639 0.3464 0.032 Uiso 1 calc
C36 C 0.6680(2) -0.11682(19) 0.38269(15) 0.0200(9) Uani 1 d
H36 H 0.6857 -0.1559 0.4012 0.024 Uiso 1 calc
C37 C 0.9776(2) -0.02816(19) 0.53208(15) 0.0194(8) Uani 1 d
H37A H 1.0249 -0.0473 0.5201 0.029 Uiso 1 calc
H37B H 0.9407 -0.0644 0.5347 0.029 Uiso 1 calc
H37C H 0.9838 -0.0067 0.568 0.029 Uiso 1 calc
C38 C 0.9678(2) 0.0003(2) 0.41330(14) 0.0202(8) Uani 1 d
H38A H 0.937 0.0226 0.3856 0.03 Uiso 1 calc
H38B H 0.9576 -0.0486 0.4132 0.03 Uiso 1 calc
H38C H 1.0201 0.008 0.4049 0.03 Uiso 1 calc
C39 C 0.9619(2) 0.2272(2) 0.54595(15) 0.0217(9) Uani 1 d
H39A H 0.9121 0.2134 0.5574 0.033 Uiso 1 calc
H39B H 0.9641 0.2768 0.5431 0.033 Uiso 1 calc
H39C H 0.9981 0.2116 0.573 0.033 Uiso 1 calc
C40 C 1.0724(2) 0.2201(2) 0.45088(16) 0.0219(9) Uani 1 d
H40A H 1.1122 0.1893 0.4619 0.033 Uiso 1 calc
H40B H 1.0824 0.2657 0.4652 0.033 Uiso 1 calc
H40C H 1.0697 0.2219 0.4109 0.033 Uiso 1 calc
C41 C 0.91228(19) 0.24834(18) 0.38647(14) 0.0135(7) Uani 1 d
C42 C 0.8899(2) 0.31710(19) 0.39286(14) 0.0151(8) Uani 1 d
C43 C 0.8926(2) 0.3604(2) 0.34777(14) 0.0189(7) Uani 1 d
H43 H 0.8773 0.4061 0.3526 0.023 Uiso 1 calc
C44 C 0.9164(2) 0.34030(19) 0.29617(15) 0.0172(8) Uani 1 d
C45 C 0.9375(2) 0.27275(19) 0.29098(15) 0.0184(8) Uani 1 d
H45 H 0.9539 0.2571 0.2563 0.022 Uiso 1 calc
C46 C 0.9356(2) 0.22714(18) 0.33418(14) 0.0139(7) Uani 1 d
C47 C 0.8669(2) 0.34739(18) 0.44784(14) 0.0164(8) Uani 1 d
H47 H 0.8486 0.3093 0.4713 0.02 Uiso 1 calc
C48 C 0.8031(2) 0.39779(18) 0.44099(15) 0.0201(8) Uani 1 d
C49 C 0.8150(2) 0.46680(18) 0.43219(17) 0.0259(8) Uani 1 d
H49 H 0.8642 0.4839 0.4321 0.031 Uiso 1 calc
C50 C 0.7565(3) 0.5110(2) 0.42354(18) 0.0356(11) Uani 1 d
H50 H 0.766 0.5577 0.417 0.043 Uiso 1 calc
C51 C 0.6845(3) 0.4876(2) 0.42432(18) 0.0397(11) Uani 1 d
H51 H 0.6445 0.5178 0.4178 0.048 Uiso 1 calc
C52 C 0.6713(2) 0.4192(2) 0.4348(2) 0.0377(10) Uani 1 d
H52 H 0.6219 0.4029 0.4365 0.045 Uiso 1 calc
C53 C 0.7301(2) 0.3747(2) 0.44285(16) 0.0286(10) Uani 1 d
H53 H 0.7204 0.3281 0.4497 0.034 Uiso 1 calc
C54 C 0.9318(2) 0.38060(18) 0.47777(14) 0.0169(8) Uani 1 d
C55 C 0.9193(2) 0.4096(2) 0.52939(15) 0.0222(9) Uani 1 d
H55 H 0.8707 0.4094 0.5442 0.027 Uiso 1 calc
C56 C 0.9763(2) 0.4384(2) 0.55905(17) 0.0276(9) Uani 1 d
H56 H 0.9665 0.4579 0.5938 0.033 Uiso 1 calc
C57 C 1.0473(2) 0.4389(2) 0.53836(16) 0.0271(9) Uani 1 d
H57 H 1.0865 0.4584 0.5589 0.033 Uiso 1 calc
C58 C 1.0609(2) 0.4107(2) 0.48755(16) 0.0248(9) Uani 1 d
H58 H 1.1098 0.4106 0.4732 0.03 Uiso 1 calc
C59 C 1.0034(2) 0.38234(19) 0.45745(15) 0.0188(8) Uani 1 d
H59 H 1.0133 0.3639 0.4223 0.023 Uiso 1 calc
C60 C 0.9208(3) 0.3875(2) 0.24661(15) 0.0259(10) Uani 1 d
C61 C 1.0031(3) 0.3927(3) 0.2299(2) 0.0459(13) Uani 1 d
H61A H 1.0072 0.4189 0.1959 0.069 Uiso 1 calc
H61B H 1.0232 0.3471 0.2241 0.069 Uiso 1 calc
H61C H 1.031 0.4155 0.2589 0.069 Uiso 1 calc
C62 C 0.8790(3) 0.3569(3) 0.19821(18) 0.0478(13) Uani 1 d
H62A H 0.8273 0.3492 0.2085 0.072 Uiso 1 calc
H62B H 0.9019 0.3136 0.188 0.072 Uiso 1 calc
H62C H 0.8811 0.3882 0.1671 0.072 Uiso 1 calc
C63 C 0.8927(4) 0.4577(2) 0.2590(2) 0.0523(16) Uani 1 d
H63A H 0.8404 0.4553 0.2695 0.078 Uiso 1 calc
H63B H 0.8979 0.4863 0.2264 0.078 Uiso 1 calc
H63C H 0.9215 0.4773 0.2891 0.078 Uiso 1 calc
C64 C 0.9522(2) 0.15312(17) 0.32134(14) 0.0147(8) Uani 1 d
H64 H 0.9631 0.1302 0.3569 0.018 Uiso 1 calc
C65 C 0.8848(2) 0.11701(19) 0.29641(14) 0.0153(8) Uani 1 d
C66 C 0.8178(2) 0.14903(18) 0.28657(13) 0.0196(8) Uani 1 d
H66 H 0.8122 0.1956 0.2956 0.024 Uiso 1 calc
C67 C 0.7585(2) 0.1137(2) 0.26356(15) 0.0225(9) Uani 1 d
H67 H 0.7129 0.1363 0.2569 0.027 Uiso 1 calc
C68 C 0.7664(2) 0.0458(2) 0.25055(15) 0.0234(9) Uani 1 d
H68 H 0.726 0.0217 0.2352 0.028 Uiso 1 calc
C69 C 0.8323(2) 0.0131(2) 0.25975(15) 0.0219(9) Uani 1 d
H69 H 0.8377 -0.0335 0.2507 0.026 Uiso 1 calc
C70 C 0.8910(2) 0.0488(2) 0.28245(14) 0.0182(8) Uani 1 d
H70 H 0.9366 0.026 0.2886 0.022 Uiso 1 calc
C71 C 1.0210(2) 0.14439(19) 0.28512(14) 0.0166(7) Uani 1 d
C72 C 1.0899(2) 0.1342(2) 0.30841(15) 0.0223(8) Uani 1 d
H72 H 1.0942 0.1323 0.3471 0.027 Uiso 1 calc
C73 C 1.1526(2) 0.1267(2) 0.27659(17) 0.0279(10) Uani 1 d
H73 H 1.1993 0.1191 0.2934 0.033 Uiso 1 calc
C74 C 1.1473(2) 0.1304(2) 0.21980(16) 0.0260(9) Uani 1 d
H74 H 1.1903 0.1259 0.1977 0.031 Uiso 1 calc
C75 C 1.0794(2) 0.1407(2) 0.19598(15) 0.0250(8) Uani 1 d
H75 H 1.0754 0.1433 0.1573 0.03 Uiso 1 calc
C76 C 1.0165(2) 0.1471(2) 0.22825(14) 0.0196(8) Uani 1 d
H76 H 0.9697 0.1535 0.2113 0.023 Uiso 1 calc
C77 C 1.3179(4) 0.0484(3) 0.3401(2) 0.0502(15) Uani 1 d
C78 C 1.3466(3) 0.1140(3) 0.3272(2) 0.0509(15) Uani 1 d
H78 H 1.3846 0.1194 0.3007 0.061 Uiso 1 calc
C79 C 1.3174(4) 0.1698(3) 0.3546(2) 0.0530(15) Uani 1 d
H79 H 1.3352 0.2141 0.3467 0.064 Uiso 1 calc
C80 C 1.2626(3) 0.1609(4) 0.3935(2) 0.0562(16) Uani 1 d
H80 H 1.2433 0.1991 0.4124 0.067 Uiso 1 calc
C81 C 1.2362(4) 0.0980(4) 0.4048(2) 0.0630(19) Uani 1 d
H81 H 1.1983 0.0925 0.4314 0.076 Uiso 1 calc
C82 C 1.2629(3) 0.0444(3) 0.3791(2) 0.0510(15) Uani 1 d
H82 H 1.2433 0.001 0.3878 0.061 Uiso 1 calc
C83 C 1.3478(4) -0.0127(4) 0.3108(3) 0.078(2) Uani 1 d
H83A H 1.3392 -0.0533 0.3331 0.118 Uiso 1 calc
H83B H 1.401 -0.007 0.3047 0.118 Uiso 1 calc
H83C H 1.3226 -0.0177 0.2755 0.118 Uiso 1 calc
C84 C 1.1147(3) -0.1907(2) 0.5563(2) 0.0470(14) Uani 1 d
C85 C 1.1888(3) -0.2033(2) 0.5698(3) 0.0493(13) Uani 1 d
H85 H 1.2239 -0.2119 0.5418 0.059 Uiso 1 calc
C86 C 1.2106(3) -0.2032(3) 0.6237(3) 0.0525(16) Uani 1 d
H86 H 1.2611 -0.2117 0.6324 0.063 Uiso 1 calc
C87 C 1.1609(3) -0.1912(3) 0.6657(3) 0.0577(16) Uani 1 d
H87 H 1.1765 -0.1912 0.7028 0.069 Uiso 1 calc
C88 C 1.0884(4) -0.1793(3) 0.6520(3) 0.0587(17) Uani 1 d
H88 H 1.0532 -0.171 0.6801 0.07 Uiso 1 calc
C89 C 1.0657(3) -0.1792(3) 0.5982(2) 0.0495(14) Uani 1 d
H89 H 1.015 -0.171 0.59 0.059 Uiso 1 calc
C90 C 1.0915(4) -0.1901(3) 0.4977(3) 0.0658(18) Uani 1 d
H90A H 1.0376 -0.1945 0.4954 0.099 Uiso 1 calc
H90B H 1.1149 -0.2281 0.4785 0.099 Uiso 1 calc
H90C H 1.1068 -0.1473 0.4807 0.099 Uiso 1 calc
C91 C 0.8349(3) -0.2881(2) 0.61764(18) 0.0355(12) Uani 1 d
C92 C 0.7791(3) -0.3191(3) 0.58815(19) 0.0399(12) Uani 1 d
H92 H 0.7297 -0.3032 0.5916 0.048 Uiso 1 calc
C93 C 0.7944(3) -0.3733(3) 0.5536(2) 0.0441(13) Uani 1 d
H93 H 0.7555 -0.3943 0.5337 0.053 Uiso 1 calc
C94 C 0.8660(3) -0.3964(3) 0.5483(2) 0.0473(14) Uani 1 d
H94 H 0.8766 -0.4332 0.5245 0.057 Uiso 1 calc
C95 C 0.9215(3) -0.3664(3) 0.57719(17) 0.0446(12) Uani 1 d
H95 H 0.9709 -0.3825 0.5737 0.053 Uiso 1 calc
C96 C 0.9063(3) -0.3126(3) 0.61146(19) 0.0393(12) Uani 1 d
H96 H 0.9456 -0.2919 0.6312 0.047 Uiso 1 calc
C97 C 0.8177(4) -0.2281(3) 0.6542(2) 0.0652(18) Uani 1 d
H97A H 0.8202 -0.1861 0.6327 0.098 Uiso 1 calc
H97B H 0.8539 -0.226 0.684 0.098 Uiso 1 calc
H97C H 0.7679 -0.2332 0.6695 0.098 Uiso 1 calc
C98 C 1.1418(3) 0.2113(3) 0.6952(2) 0.0464(14) Uani 1 d
C99 C 1.1573(3) 0.2547(3) 0.6522(2) 0.0467(14) Uani 1 d
H99 H 1.2032 0.2503 0.6335 0.056 Uiso 1 calc
C100 C 1.1090(3) 0.3036(3) 0.6359(2) 0.0536(15) Uani 1 d
H100 H 1.121 0.3324 0.6061 0.064 Uiso 1 calc
C101 C 1.0423(3) 0.3111(3) 0.6629(2) 0.0571(16) Uani 1 d
H101 H 1.009 0.3461 0.6523 0.069 Uiso 1 calc
C102 C 1.0244(3) 0.2687(4) 0.7044(2) 0.0591(17) Uani 1 d
H102 H 0.9778 0.273 0.7221 0.071 Uiso 1 calc
C103 C 1.0739(4) 0.2187(4) 0.7214(2) 0.0606(17) Uani 1 d
H103 H 1.0613 0.1897 0.751 0.073 Uiso 1 calc
C104 C 1.1948(4) 0.1574(3) 0.7114(3) 0.0703(19) Uani 1 d
H10A H 1.1886 0.118 0.6874 0.105 Uiso 1 calc
H10B H 1.1854 0.144 0.7493 0.105 Uiso 1 calc
H10C H 1.2455 0.1746 0.7081 0.105 Uiso 1 calc

loop_
_atom_site_aniso_label
_atom_site_aniso_U_11
_atom_site_aniso_U_22
_atom_site_aniso_U_33
_atom_site_aniso_U_23
_atom_site_aniso_U_13
_atom_site_aniso_U_12
Bi 0.01389(6) 0.01424(5) 0.01454(5) 0.00296(7) -0.00120(6) -0.00231(6)
Cl 0.0280(6) 0.0243(5) 0.0338(5) 0.0060(5) 0.0145(5) 0.0083(4)
Si1 0.0137(5) 0.0132(5) 0.0134(4) 0.0002(4) 0.0009(4) 0.0007(4)
Si2 0.0152(5) 0.0140(5) 0.0143(5) -0.0004(4) -0.0018(4) -0.0020(4)
O 0.0161(14) 0.0169(13) 0.0224(13) 0.0030(12) -0.0024(11) -0.0015(11)
N1 0.0134(16) 0.0125(14) 0.0118(14) 0.0036(13) 0.0011(12) -0.0009(12)
N2 0.0169(15) 0.0139(13) 0.0107(12) 0.0016(15) 0.0001(14) -0.0038(12)
C1 0.0137(19) 0.0115(16) 0.0137(16) 0.0025(15) 0.0015(14) 0.0023(13)
C2 0.0145(17) 0.0111(15) 0.0118(14) 0.0013(17) -0.0007(16) 0.0004(13)
C3 0.0180(19) 0.0197(19) 0.0104(15) -0.0013(16) 0.0013(14) 0.0016(16)
C4 0.0158(19) 0.0156(16) 0.0157(16) 0.0020(16) -0.0003(15) -0.0017(13)
C5 0.0216(19) 0.0131(16) 0.0130(15) -0.0010(14) -0.0029(17) -0.0035(17)
C6 0.0175(19) 0.0119(17) 0.0103(15) 0.0024(15) 0.0007(14) 0.0016(15)
C7 0.0164(18) 0.0161(16) 0.0142(15) -0.0004(15) 0.0013(17) -0.0030(17)
C8 0.021(2) 0.0131(17) 0.0131(16) 0.0009(15) 0.0026(15) -0.0032(14)
C9 0.026(2) 0.025(2) 0.0133(15) 0.0005(17) -0.0001(14) 0.0015(17)
C10 0.030(2) 0.025(2) 0.025(2) 0.0023(19) 0.0034(18) 0.0081(18)
C11 0.040(2) 0.0186(18) 0.0198(17) -0.0034(16) 0.014(2) 0.001(2)
C12 0.036(3) 0.025(2) 0.0143(17) -0.0026(18) 0.0001(17) -0.0049(19)
C13 0.033(2) 0.0173(19) 0.0113(15) -0.0022(16) -0.0029(15) -0.0010(17)
C14 0.016(2) 0.022(2) 0.0119(16) -0.0040(17) 0.0003(15) -0.0007(16)
C15 0.025(2) 0.027(2) 0.0194(18) -0.0045(18) -0.0006(17) -0.0053(19)
C16 0.018(2) 0.042(3) 0.030(2) -0.009(2) -0.0045(18) -0.001(2)
C17 0.022(2) 0.050(3) 0.027(2) -0.001(2) -0.0045(19) 0.010(2)
C18 0.031(2) 0.034(2) 0.0206(19) 0.002(2) 0.0015(19) 0.010(2)
C19 0.017(2) 0.028(2) 0.0169(18) -0.0020(18) 0.0011(16) 0.0022(17)
C20 0.022(2) 0.021(2) 0.0153(16) 0.0010(17) 0.0045(15) -0.0066(17)
C21 0.031(3) 0.047(3) 0.0213(19) -0.002(2) 0.0038(18) -0.022(2)
C22 0.036(2) 0.024(2) 0.0272(19) 0.007(2) 0.0126(18) -0.002(2)
C23 0.021(2) 0.026(2) 0.0233(19) 0.0035(18) 0.0045(17) -0.0042(18)
C24 0.0172(18) 0.0141(16) 0.0120(17) -0.0007(16) 0.0022(15) -0.0010(14)
C25 0.0156(16) 0.0147(14) 0.0176(15) -0.0019(15) -0.0032(19) -0.0027(14)
C26 0.029(2) 0.023(2) 0.0171(16) -0.0004(17) 0.0005(16) 0.0012(17)
C27 0.032(3) 0.023(2) 0.027(2) 0.003(2) -0.006(2) 0.0062(19)
C28 0.033(2) 0.022(2) 0.040(2) -0.002(2) -0.006(2) 0.0112(18)
C29 0.029(2) 0.028(2) 0.026(2) -0.010(2) 0.0036(19) 0.006(2)
C30 0.0222(19) 0.0230(18) 0.0157(16) -0.005(2) 0.0019(15) 0.002(2)
C31 0.018(2) 0.0208(19) 0.0086(15) -0.0012(16) 0.0044(14) -0.0024(15)
C32 0.025(2) 0.0203(18) 0.0138(15) -0.0010(16) -0.0003(18) -0.0020(19)
C33 0.031(2) 0.033(2) 0.0189(19) 0.002(2) -0.0024(18) 0.007(2)
C34 0.019(2) 0.044(3) 0.0197(19) -0.005(2) -0.0012(17) 0.001(2)
C35 0.025(2) 0.030(3) 0.025(2) -0.007(2) 0.0002(17) -0.0088(18)
C36 0.024(2) 0.0183(18) 0.0180(17) 0.0033(16) 0.0014(15) -0.0004(15)
C37 0.019(2) 0.0172(19) 0.0220(19) 0.0018(17) -0.0007(16) 0.0021(16)
C38 0.020(2) 0.023(2) 0.0170(17) -0.0026(17) 0.0021(16) -0.0001(17)
C39 0.031(2) 0.0188(19) 0.0156(17) 0.0005(17) -0.0018(17) -0.0025(18)
C40 0.018(2) 0.022(2) 0.0258(19) 0.0006(18) -0.0018(16) -0.0046(16)
C41 0.0122(18) 0.0133(17) 0.0150(16) 0.0005(15) 0.0002(14) -0.0021(14)
C42 0.0153(19) 0.0132(17) 0.0168(17) -0.0024(16) -0.0018(15) -0.0032(15)
C43 0.0219(19) 0.0120(16) 0.0227(17) -0.0007(19) -0.0002(15) 0.0005(18)
C44 0.021(2) 0.0151(18) 0.0155(16) 0.0018(16) -0.0027(16) -0.0019(15)
C45 0.023(2) 0.0171(18) 0.0156(17) -0.0016(16) 0.0039(16) -0.0022(16)
C46 0.0130(18) 0.0127(17) 0.0159(17) -0.0007(15) -0.0015(15) -0.0025(15)
C47 0.0202(19) 0.0124(18) 0.0167(17) 0.0009(14) 0.0048(14) -0.0028(14)
C48 0.022(2) 0.0194(18) 0.0193(18) -0.0049(16) 0.0009(17) 0.0048(15)
C49 0.0256(19) 0.0199(17) 0.0323(19) -0.0031(19) 0.005(3) 0.0021(18)
C50 0.042(3) 0.025(2) 0.040(3) 0.000(2) 0.005(2) 0.012(2)
C51 0.032(2) 0.042(2) 0.046(3) 0.002(2) 0.002(3) 0.019(2)
C52 0.019(2) 0.046(3) 0.049(2) 0.002(3) 0.003(2) 0.0068(19)
C53 0.023(2) 0.030(2) 0.032(2) 0.002(2) 0.0056(18) -0.0006(18)
C54 0.022(2) 0.0122(17) 0.0165(16) 0.0020(15) 0.0011(16) 0.0015(15)
C55 0.023(2) 0.022(2) 0.0213(18) -0.0046(18) 0.0054(17) -0.0008(17)
C56 0.035(2) 0.029(2) 0.019(2) -0.0042(19) 0.0013(19) 0.0000(19)
C57 0.028(2) 0.029(2) 0.024(2) -0.0019(19) -0.0066(18) -0.0035(19)
C58 0.021(2) 0.027(2) 0.0258(19) 0.0043(19) 0.0018(17) -0.0033(18)
C59 0.021(2) 0.0161(18) 0.0192(17) 0.0016(16) 0.0009(16) -0.0011(15)
C60 0.043(3) 0.0173(19) 0.0176(18) 0.0088(17) 0.0013(18) -0.0007(19)
C61 0.053(3) 0.041(3) 0.044(3) 0.018(3) 0.017(3) -0.005(3)
C62 0.073(4) 0.039(3) 0.032(2) 0.015(3) -0.014(2) -0.008(3)
C63 0.096(5) 0.025(3) 0.036(3) 0.014(2) 0.017(3) 0.014(3)
C64 0.0204(19) 0.0110(18) 0.0126(15) 0.0013(14) 0.0018(14) -0.0002(14)
C65 0.0189(19) 0.0167(18) 0.0102(15) 0.0006(15) 0.0021(15) -0.0035(15)
C66 0.0257(19) 0.0168(18) 0.0164(15) 0.0015(15) 0.0013(17) -0.0011(19)
C67 0.018(2) 0.029(2) 0.0203(18) 0.0064(18) -0.0035(16) -0.0012(17)
C68 0.025(2) 0.030(2) 0.0154(18) -0.0030(18) 0.0001(17) -0.0134(19)
C69 0.031(3) 0.0189(19) 0.0162(17) -0.0003(17) 0.0020(16) -0.0070(17)
C70 0.020(2) 0.0191(19) 0.0158(17) 0.0003(17) 0.0005(16) -0.0020(16)
C71 0.0209(18) 0.0121(17) 0.0168(16) -0.0017(17) -0.0006(14) -0.0018(16)
C72 0.025(2) 0.0226(19) 0.0194(17) -0.003(2) -0.0018(15) -0.002(2)
C73 0.019(2) 0.027(2) 0.038(2) -0.006(2) -0.0046(18) 0.0008(18)
C74 0.026(2) 0.023(2) 0.029(2) -0.005(2) 0.0092(17) -0.0046(19)
C75 0.033(2) 0.0228(19) 0.0187(17) 0.000(2) 0.0049(16) -0.007(2)
C76 0.022(2) 0.019(2) 0.0176(16) -0.0035(17) 0.0001(15) -0.0006(17)
C77 0.057(3) 0.049(3) 0.045(3) -0.018(3) -0.027(3) 0.029(3)
C78 0.036(3) 0.065(4) 0.052(3) -0.002(3) -0.010(3) 0.000(3)
C79 0.051(3) 0.040(3) 0.067(4) 0.008(3) -0.029(3) -0.009(3)
C80 0.047(4) 0.067(4) 0.054(3) -0.010(3) -0.019(3) 0.012(3)
C81 0.050(4) 0.093(6) 0.046(3) -0.010(4) -0.020(3) 0.022(4)
C82 0.045(3) 0.061(4) 0.046(3) 0.013(3) -0.020(3) -0.008(3)
C83 0.091(5) 0.078(5) 0.066(4) -0.018(4) -0.006(4) 0.021(4)
C84 0.046(3) 0.025(2) 0.070(4) -0.002(3) 0.000(3) 0.004(2)
C85 0.033(2) 0.025(2) 0.090(4) -0.006(3) 0.008(4) 0.001(2)
C86 0.036(3) 0.027(3) 0.094(5) -0.009(3) -0.009(3) 0.000(2)
C87 0.059(4) 0.033(3) 0.081(4) 0.001(3) -0.006(3) 0.008(3)
C88 0.059(4) 0.043(3) 0.074(4) 0.015(3) 0.014(3) 0.017(3)
C89 0.035(3) 0.041(3) 0.072(4) 0.012(3) 0.003(3) 0.009(2)
C90 0.057(4) 0.060(4) 0.080(4) -0.017(4) 0.001(3) 0.003(3)
C91 0.047(3) 0.033(2) 0.027(2) 0.000(2) -0.002(2) 0.006(2)
C92 0.040(3) 0.044(3) 0.036(2) 0.002(2) 0.001(2) 0.006(2)
C93 0.052(3) 0.036(3) 0.045(3) -0.003(2) -0.004(2) -0.004(2)
C94 0.062(4) 0.041(3) 0.039(3) -0.007(3) 0.000(3) 0.012(3)
C95 0.046(3) 0.055(3) 0.033(2) -0.001(3) 0.001(2) 0.014(3)
C96 0.043(3) 0.042(3) 0.033(2) 0.005(2) -0.006(2) 0.000(2)
C97 0.088(5) 0.052(3) 0.055(3) -0.020(3) -0.027(4) 0.036(4)
C98 0.045(3) 0.046(3) 0.048(3) -0.010(3) -0.013(3) 0.002(3)
C99 0.044(3) 0.043(3) 0.053(3) -0.002(3) -0.005(3) -0.012(3)
C100 0.062(4) 0.045(3) 0.053(3) -0.008(3) -0.009(3) -0.011(3)
C101 0.061(4) 0.061(4) 0.049(3) -0.019(3) -0.006(3) 0.009(3)
C102 0.052(4) 0.077(5) 0.048(3) -0.011(4) 0.007(3) 0.012(3)
C103 0.070(4) 0.070(4) 0.042(3) -0.008(3) 0.004(3) -0.007(4)
C104 0.061(4) 0.065(4) 0.084(4) 0.008(4) -0.011(4) 0.007(4)

loop_
_atom_type_symbol
_atom_type_description
_atom_type_scat_dispersion_real
_atom_type_scat_dispersion_imag
_atom_type_scat_source
C C 0.0033 0.0016 'International Tables Vol C Tables 4.2.6.8 and 6.1.1.4'
H H 0 0 'International Tables Vol C Tables 4.2.6.8 and 6.1.1.4'
N N 0.0061 0.0033 'International Tables Vol C Tables 4.2.6.8 and 6.1.1.4'
O O 0.0106 0.006 'International Tables Vol C Tables 4.2.6.8 and 6.1.1.4'
Si Si 0.0817 0.0704 'International Tables Vol C Tables 4.2.6.8 and 6.1.1.4'
Cl Cl 0.1484 0.1585 'International Tables Vol C Tables 4.2.6.8 and 6.1.1.4'
Bi Bi -4.1077 10.2566 'International Tables Vol C Tables 4.2.6.8 and 6.1.1.4'

loop_
_exptl_crystal_face_index_h
_exptl_crystal_face_index_k
_exptl_crystal_face_index_l
_exptl_crystal_face_perp_dist
23 -7 -13 0.0936
1 -20 24 0.0629
-22 4 16 0.1098
-3 21 -23 0.0766
23 -8 12 0.1513
21 -16 -1 0.1596
-18 -5 -24 0.0816
1 19 26 0.0872
-5 -17 -27 0.1204
9 14 27 0.1045
-8 8 -31 0.0749
7 7 -32 0.1013
18 -4 -24 0.1035
5 27 -8 0.0801
-16 -20 9 0.0806
-10 -25 8 0.0831
23 11 -8 0.1049
-15 -20 -13 0.0879
8 24 12 0.0701
23 8 10 0.1262
6 11 31 0.0855
2 -10 32 0.0807
-21 -16 -5 0.0769
15 12 -23 0.101
23 -2 -15 0.0897
5 19 24 0.0664

loop_
_geom_angle_atom_site_label_1
_geom_angle_atom_site_label_2
_geom_angle_atom_site_label_3
_geom_angle
N2 Bi N1 98.94(11)
N2 Bi Cl 98.41(8)
N1 Bi Cl 94.47(8)
O Si1 N1 104.13(15)
O Si1 C37 112.23(16)
N1 Si1 C37 114.28(16)
O Si1 C38 106.93(16)
N1 Si1 C38 113.33(16)
C37 Si1 C38 105.85(18)
O Si2 N2 106.77(14)
O Si2 C40 107.12(17)
N2 Si2 C40 111.23(16)
O Si2 C39 107.56(16)
N2 Si2 C39 112.04(17)
C40 Si2 C39 111.79(18)
Si1 O Si2 142.18(18)
C1 N1 Si1 129.2(2)
C1 N1 Bi 111.8(2)
Si1 N1 Bi 115.81(15)
C41 N2 Si2 125.5(2)
C41 N2 Bi 113.2(2)
Si2 N2 Bi 121.05(15)
C6 C1 C2 117.9(3)
C6 C1 N1 121.7(3)
C2 C1 N1 120.4(3)
C3 C2 C1 119.1(3)
C3 C2 C7 118.6(3)
C1 C2 C7 122.2(3)
C2 C3 C4 123.7(3)
C2 C3 H3 118.2
C4 C3 H3 118.2
C3 C4 C5 116.2(3)
C3 C4 C20 122.0(3)
C5 C4 C20 121.8(3)
C6 C5 C4 122.8(3)
C6 C5 H5 118.6
C4 C5 H5 118.6
C5 C6 C1 120.1(3)
C5 C6 C24 116.7(3)
C1 C6 C24 122.9(3)
C2 C7 C14 111.8(3)
C2 C7 C8 113.7(3)
C14 C7 C8 110.7(3)
C2 C7 H7 106.7
C14 C7 H7 106.7
C8 C7 H7 106.7
C9 C8 C13 117.3(3)
C9 C8 C7 120.9(3)
C13 C8 C7 121.8(3)
C10 C9 C8 121.6(3)
C10 C9 H9 119.2
C8 C9 H9 119.2
C9 C10 C11 120.1(4)
C9 C10 H10 119.9
C11 C10 H10 119.9
C12 C11 C10 119.4(4)
C12 C11 H11 120.3
C10 C11 H11 120.3
C11 C12 C13 120.9(3)
C11 C12 H12 119.6
C13 C12 H12 119.6
C12 C13 C8 120.8(4)
C12 C13 H13 119.6
C8 C13 H13 119.6
C15 C14 C19 118.5(4)
C15 C14 C7 119.6(4)
C19 C14 C7 121.9(3)
C16 C15 C14 120.9(4)
C16 C15 H15 119.6
C14 C15 H15 119.6
C17 C16 C15 120.3(4)
C17 C16 H16 119.8
C15 C16 H16 119.8
C16 C17 C18 120.0(4)
C16 C17 H17 120
C18 C17 H17 120
C17 C18 C19 120.0(4)
C17 C18 H18 120
C19 C18 H18 120
C18 C19 C14 120.4(4)
C18 C19 H19 119.8
C14 C19 H19 119.8
C23 C20 C22 110.7(3)
C23 C20 C4 110.4(3)
C22 C20 C4 107.6(3)
C23 C20 C21 107.4(3)
C22 C20 C21 109.3(3)
C4 C20 C21 111.5(3)
C20 C21 H21A 109.5
C20 C21 H21B 109.5
H21A C21 H21B 109.5
C20 C21 H21C 109.5
H21A C21 H21C 109.5
H21B C21 H21C 109.5
C20 C22 H22A 109.5
C20 C22 H22B 109.5
H22A C22 H22B 109.5
C20 C22 H22C 109.5
H22A C22 H22C 109.5
H22B C22 H22C 109.5
C20 C23 H23A 109.5
C20 C23 H23B 109.5
H23A C23 H23B 109.5
C20 C23 H23C 109.5
H23A C23 H23C 109.5
H23B C23 H23C 109.5
C31 C24 C25 111.9(3)
C31 C24 C6 111.5(3)
C25 C24 C6 111.1(3)
C31 C24 H24 107.3
C25 C24 H24 107.3
C6 C24 H24 107.3
C26 C25 C30 118.0(3)
C26 C25 C24 123.4(3)
C30 C25 C24 118.5(3)
C25 C26 C27 121.1(4)
C25 C26 H26 119.4
C27 C26 H26 119.4
C28 C27 C26 120.3(4)
C28 C27 H27 119.9
C26 C27 H27 119.9
C27 C28 C29 119.5(4)
C27 C28 H28 120.2
C29 C28 H28 120.2
C30 C29 C28 119.9(4)
C30 C29 H29 120
C28 C29 H29 120
C29 C30 C25 121.1(4)
C29 C30 H30 119.4
C25 C30 H30 119.4
C32 C31 C36 118.3(3)
C32 C31 C24 119.9(3)
C36 C31 C24 121.8(3)
C33 C32 C31 121.1(4)
C33 C32 H32 119.4
C31 C32 H32 119.4
C34 C33 C32 120.0(4)
C34 C33 H33 120
C32 C33 H33 120
C35 C34 C33 119.5(4)
C35 C34 H34 120.2
C33 C34 H34 120.2
C34 C35 C36 120.3(4)
C34 C35 H35 119.8
C36 C35 H35 119.8
C35 C36 C31 120.7(4)
C35 C36 H36 119.7
C31 C36 H36 119.7
Si1 C37 H37A 109.5
Si1 C37 H37B 109.5
H37A C37 H37B 109.5
Si1 C37 H37C 109.5
H37A C37 H37C 109.5
H37B C37 H37C 109.5
Si1 C38 H38A 109.5
Si1 C38 H38B 109.5
H38A C38 H38B 109.5
Si1 C38 H38C 109.5
H38A C38 H38C 109.5
H38B C38 H38C 109.5
Si2 C39 H39A 109.5
Si2 C39 H39B 109.5
H39A C39 H39B 109.5
Si2 C39 H39C 109.5
H39A C39 H39C 109.5
H39B C39 H39C 109.5
Si2 C40 H40A 109.5
Si2 C40 H40B 109.5
H40A C40 H40B 109.5
Si2 C40 H40C 109.5
H40A C40 H40C 109.5
H40B C40 H40C 109.5
C46 C41 C42 117.8(3)
C46 C41 N2 120.2(3)
C42 C41 N2 121.9(3)
C43 C42 C41 119.1(3)
C43 C42 C47 117.7(3)
C41 C42 C47 123.1(3)
C44 C43 C42 123.6(4)
C44 C43 H43 118.2
C42 C43 H43 118.2
C45 C44 C43 116.1(3)
C45 C44 C60 119.8(3)
C43 C44 C60 124.1(4)
C46 C45 C44 123.0(3)
C46 C45 H45 118.5
C44 C45 H45 118.5
C45 C46 C41 120.4(3)
C45 C46 C64 117.3(3)
C41 C46 C64 122.0(3)
C42 C47 C54 112.3(3)
C42 C47 C48 111.2(3)
C54 C47 C48 110.6(3)
C42 C47 H47 107.5
C54 C47 H47 107.5
C48 C47 H47 107.5
C49 C48 C53 117.9(4)
C49 C48 C47 122.3(4)
C53 C48 C47 119.8(3)
C50 C49 C48 121.3(4)
C50 C49 H49 119.3
C48 C49 H49 119.3
C51 C50 C49 120.4(4)
C51 C50 H50 119.8
C49 C50 H50 119.8
C50 C51 C52 119.2(4)
C50 C51 H51 120.4
C52 C51 H51 120.4
C53 C52 C51 120.3(4)
C53 C52 H52 119.9
C51 C52 H52 119.9
C52 C53 C48 120.8(4)
C52 C53 H53 119.6
C48 C53 H53 119.6
C59 C54 C55 117.5(4)
C59 C54 C47 123.7(3)
C55 C54 C47 118.8(3)
C56 C55 C54 121.3(4)
C56 C55 H55 119.3
C54 C55 H55 119.3
C57 C56 C55 120.2(4)
C57 C56 H56 119.9
C55 C56 H56 119.9
C56 C57 C58 119.5(4)
C56 C57 H57 120.2
C58 C57 H57 120.2
C57 C58 C59 120.2(4)
C57 C58 H58 119.9
C59 C58 H58 119.9
C54 C59 C58 121.2(4)
C54 C59 H59 119.4
C58 C59 H59 119.4
C63 C60 C62 110.6(4)
C63 C60 C44 112.5(3)
C62 C60 C44 110.3(3)
C63 C60 C61 108.5(4)
C62 C60 C61 107.2(4)
C44 C60 C61 107.4(4)
C60 C61 H61A 109.5
C60 C61 H61B 109.5
H61A C61 H61B 109.5
C60 C61 H61C 109.5
H61A C61 H61C 109.5
H61B C61 H61C 109.5
C60 C62 H62A 109.5
C60 C62 H62B 109.5
H62A C62 H62B 109.5
C60 C62 H62C 109.5
H62A C62 H62C 109.5
H62B C62 H62C 109.5
C60 C63 H63A 109.5
C60 C63 H63B 109.5
H63A C63 H63B 109.5
C60 C63 H63C 109.5
H63A C63 H63C 109.5
H63B C63 H63C 109.5
C46 C64 C71 112.7(3)
C46 C64 C65 111.7(3)
C71 C64 C65 111.1(3)
C46 C64 H64 107
C71 C64 H64 107
C65 C64 H64 107
C66 C65 C70 117.9(3)
C66 C65 C64 123.4(3)
C70 C65 C64 118.7(3)
C65 C66 C67 120.9(3)
C65 C66 H66 119.6
C67 C66 H66 119.6
C68 C67 C66 119.7(4)
C68 C67 H67 120.2
C66 C67 H67 120.2
C69 C68 C67 120.5(4)
C69 C68 H68 119.8
C67 C68 H68 119.8
C68 C69 C70 119.4(4)
C68 C69 H69 120.3
C70 C69 H69 120.3
C69 C70 C65 121.7(4)
C69 C70 H70 119.2
C65 C70 H70 119.2
C72 C71 C76 117.9(3)
C72 C71 C64 120.5(3)
C76 C71 C64 121.6(3)
C73 C72 C71 121.4(3)
C73 C72 H72 119.3
C71 C72 H72 119.3
C72 C73 C74 119.9(4)
C72 C73 H73 120.1
C74 C73 H73 120.1
C75 C74 C73 119.5(4)
C75 C74 H74 120.2
C73 C74 H74 120.2
C74 C75 C76 120.2(3)
C74 C75 H75 119.9
C76 C75 H75 119.9
C75 C76 C71 121.1(3)
C75 C76 H76 119.5
C71 C76 H76 119.5
C82 C77 C78 117.8(5)
C82 C77 C83 122.9(6)
C78 C77 C83 119.3(6)
C79 C78 C77 118.1(5)
C79 C78 H78 120.9
C77 C78 H78 120.9
C80 C79 C78 120.0(5)
C80 C79 H79 120
C78 C79 H79 120
C81 C80 C79 120.6(6)
C81 C80 H80 119.7
C79 C80 H80 119.7
C82 C81 C80 120.3(7)
C82 C81 H81 119.9
C80 C81 H81 119.9
C81 C82 C77 123.2(6)
C81 C82 H82 118.4
C77 C82 H82 118.4
C77 C83 H83A 109.5
C77 C83 H83B 109.5
H83A C83 H83B 109.5
C77 C83 H83C 109.5
H83A C83 H83C 109.5
H83B C83 H83C 109.5
C89 C84 C85 118.0(6)
C89 C84 C90 122.2(5)
C85 C84 C90 119.8(6)
C86 C85 C84 120.0(6)
C86 C85 H85 120
C84 C85 H85 120
C85 C86 C87 121.6(5)
C85 C86 H86 119.2
C87 C86 H86 119.2
C88 C87 C86 117.8(6)
C88 C87 H87 121.1
C86 C87 H87 121.1
C87 C88 C89 121.2(6)
C87 C88 H88 119.4
C89 C88 H88 119.4
C84 C89 C88 121.3(5)
C84 C89 H89 119.3
C88 C89 H89 119.3
C84 C90 H90A 109.5
C84 C90 H90B 109.5
H90A C90 H90B 109.5
C84 C90 H90C 109.5
H90A C90 H90C 109.5
H90B C90 H90C 109.5
C92 C91 C96 117.9(5)
C92 C91 C97 120.2(5)
C96 C91 C97 121.8(5)
C91 C92 C93 120.8(5)
C91 C92 H92 119.6
C93 C92 H92 119.6
C94 C93 C92 119.9(5)
C94 C93 H93 120
C92 C93 H93 120
C95 C94 C93 119.9(5)
C95 C94 H94 120.1
C93 C94 H94 120.1
C94 C95 C96 120.2(5)
C94 C95 H95 119.9
C96 C95 H95 119.9
C95 C96 C91 121.3(5)
C95 C96 H96 119.3
C91 C96 H96 119.3
C91 C97 H97A 109.5
C91 C97 H97B 109.5
H97A C97 H97B 109.5
C91 C97 H97C 109.5
H97A C97 H97C 109.5
H97B C97 H97C 109.5
C99 C98 C103 117.6(5)
C99 C98 C104 121.0(6)
C103 C98 C104 121.4(6)
C100 C99 C98 122.0(6)
C100 C99 H99 119
C98 C99 H99 119
C99 C100 C101 119.8(6)
C99 C100 H100 120.1
C101 C100 H100 120.1
C102 C101 C100 120.0(6)
C102 C101 H101 120
C100 C101 H101 120
C101 C102 C103 120.4(6)
C101 C102 H102 119.8
C103 C102 H102 119.8
C98 C103 C102 120.2(6)
C98 C103 H103 119.9
C102 C103 H103 119.9
C98 C104 H10A 109.5
C98 C104 H10B 109.5
H10A C104 H10B 109.5
C98 C104 H10C 109.5
H10A C104 H10C 109.5
H10B C104 H10C 109.5

loop_
_geom_bond_atom_site_label_1
_geom_bond_atom_site_label_2
_geom_bond_distance
Bi N2 2.149(3)
Bi N1 2.176(3)
Bi Cl 2.4841(10)
Si1 O 1.629(3)
Si1 N1 1.743(3)
Si1 C37 1.850(4)
Si1 C38 1.863(4)
Si2 O 1.638(3)
Si2 N2 1.744(3)
Si2 C40 1.851(4)
Si2 C39 1.853(4)
N1 C1 1.437(4)
N2 C41 1.447(5)
C1 C6 1.410(5)
C1 C2 1.422(5)
C2 C3 1.387(5)
C2 C7 1.528(5)
C3 C4 1.388(5)
C3 H3 0.95
C4 C5 1.392(5)
C4 C20 1.533(5)
C5 C6 1.385(5)
C5 H5 0.95
C6 C24 1.536(5)
C7 C14 1.534(5)
C7 C8 1.542(5)
C7 H7 1
C8 C9 1.396(5)
C8 C13 1.403(5)
C9 C10 1.377(5)
C9 H9 0.95
C10 C11 1.391(5)
C10 H10 0.95
C11 C12 1.365(6)
C11 H11 0.95
C12 C13 1.388(5)
C12 H12 0.95
C13 H13 0.95
C14 C15 1.389(5)
C14 C19 1.395(5)
C15 C16 1.384(6)
C15 H15 0.95
C16 C17 1.371(7)
C16 H16 0.95
C17 C18 1.386(6)
C17 H17 0.95
C18 C19 1.392(5)
C18 H18 0.95
C19 H19 0.95
C20 C23 1.528(5)
C20 C22 1.530(6)
C20 C21 1.543(5)
C21 H21A 0.98
C21 H21B 0.98
C21 H21C 0.98
C22 H22A 0.98
C22 H22B 0.98
C22 H22C 0.98
C23 H23A 0.98
C23 H23B 0.98
C23 H23C 0.98
C24 C31 1.532(5)
C24 C25 1.536(5)
C24 H24 1
C25 C26 1.382(5)
C25 C30 1.396(5)
C26 C27 1.390(6)
C26 H26 0.95
C27 C28 1.367(6)
C27 H27 0.95
C28 C29 1.398(6)
C28 H28 0.95
C29 C30 1.375(6)
C29 H29 0.95
C30 H30 0.95
C31 C32 1.388(5)
C31 C36 1.394(5)
C32 C33 1.385(6)
C32 H32 0.95
C33 C34 1.384(6)
C33 H33 0.95
C34 C35 1.382(6)
C34 H34 0.95
C35 C36 1.388(5)
C35 H35 0.95
C36 H36 0.95
C37 H37A 0.98
C37 H37B 0.98
C37 H37C 0.98
C38 H38A 0.98
C38 H38B 0.98
C38 H38C 0.98
C39 H39A 0.98
C39 H39B 0.98
C39 H39C 0.98
C40 H40A 0.98
C40 H40B 0.98
C40 H40C 0.98
C41 C46 1.409(5)
C41 C42 1.423(5)
C42 C43 1.395(5)
C42 C47 1.529(5)
C43 C44 1.391(5)
C43 H43 0.95
C44 C45 1.390(5)
C44 C60 1.530(5)
C45 C46 1.387(5)
C45 H45 0.95
C46 C64 1.522(5)
C47 C54 1.530(5)
C47 C48 1.530(5)
C47 H47 1
C48 C49 1.393(5)
C48 C53 1.396(5)
C49 C50 1.386(6)
C49 H49 0.95
C50 C51 1.380(7)
C50 H50 0.95
C51 C52 1.393(6)
C51 H51 0.95
C52 C53 1.391(6)
C52 H52 0.95
C53 H53 0.95
C54 C59 1.386(5)
C54 C55 1.403(5)
C55 C56 1.381(6)
C55 H55 0.95
C56 C57 1.379(6)
C56 H56 0.95
C57 C58 1.383(6)
C57 H57 0.95
C58 C59 1.390(5)
C58 H58 0.95
C59 H59 0.95
C60 C63 1.504(6)
C60 C62 1.528(6)
C60 C61 1.545(7)
C61 H61A 0.98
C61 H61B 0.98
C61 H61C 0.98
C62 H62A 0.98
C62 H62B 0.98
C62 H62C 0.98
C63 H63A 0.98
C63 H63B 0.98
C63 H63C 0.98
C64 C71 1.535(5)
C64 C65 1.536(5)
C64 H64 1
C65 C66 1.386(5)
C65 C70 1.392(5)
C66 C67 1.396(5)
C66 H66 0.95
C67 C68 1.383(6)
C67 H67 0.95
C68 C69 1.372(6)
C68 H68 0.95
C69 C70 1.388(5)
C69 H69 0.95
C70 H70 0.95
C71 C72 1.384(5)
C71 C76 1.394(5)
C72 C73 1.382(5)
C72 H72 0.95
C73 C74 1.393(6)
C73 H73 0.95
C74 C75 1.373(5)
C74 H74 0.95
C75 C76 1.389(5)
C75 H75 0.95
C76 H76 0.95
C77 C82 1.379(8)
C77 C78 1.428(8)
C77 C83 1.501(8)
C78 C79 1.393(8)
C78 H78 0.95
C79 C80 1.384(8)
C79 H79 0.95
C80 C81 1.356(9)
C80 H80 0.95
C81 C82 1.321(8)
C81 H81 0.95
C82 H82 0.95
C83 H83A 0.98
C83 H83B 0.98
C83 H83C 0.98
C84 C89 1.374(7)
C84 C85 1.401(7)
C84 C90 1.492(8)
C85 C86 1.375(8)
C85 H85 0.95
C86 C87 1.384(8)
C86 H86 0.95
C87 C88 1.373(8)
C87 H87 0.95
C88 C89 1.377(8)
C88 H88 0.95
C89 H89 0.95
C90 H90A 0.98
C90 H90B 0.98
C90 H90C 0.98
C91 C92 1.382(7)
C91 C96 1.386(7)
C91 C97 1.514(7)
C92 C93 1.388(7)
C92 H92 0.95
C93 C94 1.378(7)
C93 H93 0.95
C94 C95 1.363(7)
C94 H94 0.95
C95 C96 1.379(7)
C95 H95 0.95
C96 H96 0.95
C97 H97A 0.98
C97 H97B 0.98
C97 H97C 0.98
C98 C99 1.384(8)
C98 C103 1.392(8)
C98 C104 1.484(8)
C99 C100 1.360(8)
C99 H99 0.95
C100 C101 1.381(8)
C100 H100 0.95
C101 C102 1.355(8)
C101 H101 0.95
C102 C103 1.394(9)
C102 H102 0.95
C103 H103 0.95
C104 H10A 0.98
C104 H10B 0.98
C104 H10C 0.98
